data_4336749
loop_
_publ_author_name
'Treffly B. Ditri'
'Alex E. Carpenter'
'Donald S. Ripatti'
'Curtis E. Moore'
'Arnold L. Rheingold'
'Joshua S. Figueroa'

_publ_section_title
;
 Chloro- and Trifluoromethyl-Substituted Flanking-Ring m-Terphenyl
 Isocyanides: \h6-Arene Binding to Zero-Valent Molybdenum Centers and
 Comparison to Alkyl-Substituted Derivatives
;
_journal_name_full 'Inorganic Chemistry'
_journal_page_first 13216
_journal_page_last 13229
_journal_paper_doi 10.1021/ic402130p
_journal_volume 52
_journal_year 2013
_chemical_formula_moiety 'C75 H57 Cl12 Mo N3, 2(C6 H12)'
_chemical_formula_sum 'C87 H81 Cl12 Mo N3'
_chemical_formula_weight 1689.88
_chemical_name_common Mo(eta6-C6H6)(CNArClips2)3
_chemical_name_systematic
;
 ?
;
_space_group_crystal_system monoclinic
_space_group_IT_number 14
_space_group_name_Hall '-P 2yn'
_space_group_name_H-M_alt 'P 1 21/n 1'
_symmetry_space_group_name_Hall '-P 2yn'
_symmetry_space_group_name_H-M 'P 1 21/n 1'
_atom_sites_solution_hydrogens geom
_atom_sites_solution_primary direct
_atom_sites_solution_secondary difmap
_audit_creation_date 2013-08-19
_audit_creation_method
;
  Olex2 1.2-beta
  (compiled Apr 23 2013 17:59:47, GUI svn.r4466)
;
_cell_angle_alpha 90
_cell_angle_beta 112.5250(10)
_cell_angle_gamma 90
_cell_formula_units_Z 4
_cell_length_a 17.4444(5)
_cell_length_b 23.2637(7)
_cell_length_c 21.8457(6)
_cell_measurement_reflns_used 9984
_cell_measurement_temperature 100
_cell_measurement_theta_max 26.195
_cell_measurement_theta_min 2.672
_cell_volume 8189.1(4)
_computing_cell_refinement 'SAINT v8.18C (Bruker, 2011)'
_computing_data_collection 'Bruker APEX2 v2011.4-0 (Bruker, 2011)'
_computing_data_reduction 'SAINT v8.18C (Bruker, 2011)'
_computing_molecular_graphics
;
O. V. Dolomanov, L. J. Bourhis, R. J. Gildea, J. A. K. Howard and H. Puschmann,
OLEX2: a complete structure solution, refinement and analysis program.
J. Appl. Cryst. (2009). 42, 339-341.
;
_computing_publication_material
;
O. V. Dolomanov, L. J. Bourhis, R. J. Gildea, J. A. K. Howard and H. Puschmann,
OLEX2: a complete structure solution, refinement and analysis program.
J. Appl. Cryst. (2009). 42, 339-341.
;
_computing_structure_refinement
;
XL, G.M. Sheldrick, Acta Cryst.
(2008). A64, 112-122
;
_computing_structure_solution
;
M. C. Burla, R. Caliandro, M. Camalli, B. Carrozzini, G. L. Cascarano, 
L. De Caro, C. Giacovazzo, G. Polidori and R. Spagna, 
SIR2004: an improved tool for crystal structure determination and refinement. 
J. Appl. Cryst. (2005). 38, 381-388.
;
_diffrn_ambient_temperature 100.0
_diffrn_detector 'Bruker Photon-100 area detector'
_diffrn_detector_area_resol_mean 10.5
_diffrn_detector_type 'CMOS area detector'
_diffrn_measured_fraction_theta_full 0.999
_diffrn_measured_fraction_theta_max 0.995
_diffrn_measurement_device 'four-circle KAPPA diffractometer'
_diffrn_measurement_device_type 'Bruker D8 QUEST'
_diffrn_measurement_method '\w and \f scans'
_diffrn_radiation_monochromator 'Double Bounce Multilayer Mirror'
_diffrn_radiation_probe x-ray
_diffrn_radiation_type MoK\a
_diffrn_radiation_wavelength 0.71073
_diffrn_radiation_xray_symbol K-L~3~
_diffrn_reflns_av_R_equivalents 0.1035
_diffrn_reflns_av_unetI/netI 0.0958
_diffrn_reflns_Laue_measured_fraction_full 0.999
_diffrn_reflns_Laue_measured_fraction_max 0.995
_diffrn_reflns_limit_h_max 21
_diffrn_reflns_limit_h_min -21
_diffrn_reflns_limit_k_max 27
_diffrn_reflns_limit_k_min -29
_diffrn_reflns_limit_l_max 27
_diffrn_reflns_limit_l_min -27
_diffrn_reflns_number 61477
_diffrn_reflns_point_group_measured_fraction_full 0.999
_diffrn_reflns_point_group_measured_fraction_max 0.995
_diffrn_reflns_theta_full 25.000
_diffrn_reflns_theta_max 26.390
_diffrn_reflns_theta_min 2.560
_diffrn_source 'microfocus sealed x-ray tube'
_diffrn_source_type 'Incoatec I\mus'
_diffrn_standards_number 0
_exptl_absorpt_coefficient_mu 0.598
_exptl_absorpt_correction_T_max 0.0930
_exptl_absorpt_correction_T_min 0.0641
_exptl_absorpt_correction_type multi-scan
_exptl_absorpt_process_details
;
SADABS-2012/1 (Bruker,2012) was used for absorption correction.
wR2(int) was 0.1003 before and 0.0840 after correction.
The Ratio of minimum to maximum transmission is 0.6892.
The \l/2 correction factor is Not present.
;
_exptl_crystal_colour 'brownish orange'
_exptl_crystal_colour_modifier brownish
_exptl_crystal_colour_primary orange
_exptl_crystal_density_diffrn 1.371
_exptl_crystal_description Block
_exptl_crystal_F_000 3480
_exptl_crystal_size_max 0.4
_exptl_crystal_size_mid 0.4
_exptl_crystal_size_min 0.2
_platon_squeeze_details
;
 SQUEEZE Found 2 major voids containing 2 disordered molecules of cyclohexane 
 in each. Their formula was added to the formula for the  unit cell and the 
 electron density removed.
;
_refine_diff_density_max 0.500
_refine_diff_density_min -0.466
_refine_diff_density_rms 0.097
_refine_ls_extinction_method none
_refine_ls_goodness_of_fit_ref 1.071
_refine_ls_hydrogen_treatment constr
_refine_ls_matrix_type full
_refine_ls_number_parameters 896
_refine_ls_number_reflns 16692
_refine_ls_number_restraints 0
_refine_ls_restrained_S_all 1.071
_refine_ls_R_factor_all 0.0912
_refine_ls_R_factor_gt 0.0567
_refine_ls_shift/su_max 0.002
_refine_ls_shift/su_mean 0.000
_refine_ls_structure_factor_coef Fsqd
_refine_ls_weighting_details
;
 w=1/[\s^2^(Fo^2^)+(0.0132P)^2^+17.6967P]
 where P=(Fo^2^+2Fc^2^)/3
;
_refine_ls_weighting_scheme calc
_refine_ls_wR_factor_gt 0.1169
_refine_ls_wR_factor_ref 0.1278
_reflns_Friedel_coverage 0.000
_reflns_number_gt 12060
_reflns_number_total 16692
_reflns_threshold_expression 'I > 2\s(I)'
_cod_data_source_file ic402130p_si_001_05.cif
_cod_data_source_block JFig691
_cod_database_code 4336749
_olex2_refinement_description
;
1. Fixed Uiso
 At 1.2 times of:
  All C(H) groups, All C(H,H) groups
 At 1.5 times of:
  All C(H,H,H) groups
2. Uiso/Uaniso restraints and constraints
Uanis(C3S) = Uanis(C3SB) = Uanis(C4S) = Uanis(C4SB)
Uanis(C2SB) = Uanis(C2S)
Uanis(C5SB) = Uanis(C5S)
Uanis(C6SB) = Uanis(C6S)
Uanis(C1SB) = Uanis(C1S)
3. others
 Sof(C1SB)=Sof(H1SC)=Sof(H1SD)=Sof(C2SB)=Sof(H2SC)=Sof(H2SD)=Sof(C3SB)=
 Sof(H3SC)=Sof(H3SD)=Sof(C4SB)=Sof(H4SC)=Sof(H4SD)=Sof(C5S)=Sof(H5SA)=Sof(H5SB)=
 Sof(C6SB)=Sof(H6SC)=Sof(H6SD)=1-FVAR(1)
 Sof(C1S)=Sof(H1SA)=Sof(H1SB)=Sof(C2S)=Sof(H2SA)=Sof(H2SB)=Sof(C3S)=Sof(H3SA)=
 Sof(H3SB)=Sof(C4S)=Sof(H4SA)=Sof(H4SB)=Sof(C5SB)=Sof(H5SC)=Sof(H5SD)=Sof(C6S)=
 Sof(H6SA)=Sof(H6SB)=FVAR(1)
4.a Secondary CH2 refined with riding coordinates:
 C1S(H1SA,H1SB), C1SB(H1SC,H1SD), C2S(H2SA,H2SB), C2SB(H2SC,H2SD), C3S(H3SA,
 H3SB), C3SB(H3SC,H3SD), C4S(H4SA,H4SB), C4SB(H4SC,H4SD), C5S(H5SA,H5SB),
 C5SB(H5SC,H5SD), C6S(H6SA,H6SB), C6SB(H6SC,H6SD)
4.b Aromatic/amide H refined with riding coordinates:
 C4(H4), C5(H5), C6(H6), C7(H7), C8(H8), C9(H9), C12(H12), C14(H14), C18(H18),
 C19(H19), C20(H20), C24(H24), C25(H25), C26(H26), C34(H34), C36(H36), C40(H40),
  C41(H41), C42(H42), C46(H46), C47(H47), C48(H48), C56(H56), C58(H58),
 C62(H62), C63(H63), C64(H64), C68(H68), C69(H69), C70(H70)
4.c Idealised Me refined as rotating group:
 C29(H29A,H29B,H29C), C30(H30A,H30B,H30C), C31(H31A,H31B,H31C), C51(H51A,H51B,
 H51C), C52(H52A,H52B,H52C), C53(H53A,H53B,H53C), C73(H73A,H73B,H73C), C74(H74A,
 H74B,H74C), C75(H75A,H75B,H75C)
;
_shelx_estimated_absorpt_t_max 0.890
_shelx_estimated_absorpt_t_min 0.796
_shelx_space_group_comment
;
The symmetry employed for this shelxl refinement is uniquely defined
by the following loop, which should always be used as a source of
symmetry information in preference to the above space-group names.
They are only intended as comments.
;
_shelxl_version_number 2013-2

loop_
_space_group_symop_operation_xyz
'x, y, z'
'-x+1/2, y+1/2, -z+1/2'
'-x, -y, -z'
'x-1/2, -y-1/2, z-1/2'

loop_
_atom_site_label
_atom_site_type_symbol
_atom_site_fract_x
_atom_site_fract_y
_atom_site_fract_z
_atom_site_U_iso_or_equiv
_atom_site_adp_type
_atom_site_occupancy
_atom_site_site_symmetry_order
_atom_site_calc_flag
_atom_site_refinement_flags_posn
_atom_site_refinement_flags_adp
_atom_site_refinement_flags_occupancy
_atom_site_disorder_assembly
_atom_site_disorder_group
Mo1 Mo 1.07159(2) 0.69788(2) 0.47102(2) 0.01089(8) Uani 1 1 d . . . . .
Cl1 Cl 0.78559(6) 0.67270(4) 0.23144(5) 0.0229(2) Uani 1 1 d . . . . .
Cl2 Cl 0.87177(7) 0.44885(5) 0.28930(5) 0.0273(2) Uani 1 1 d . . . . .
Cl3 Cl 1.18617(6) 0.52904(5) 0.33731(6) 0.0359(3) Uani 1 1 d . . . . .
Cl4 Cl 1.02799(6) 0.73183(4) 0.25663(5) 0.0225(2) Uani 1 1 d . . . . .
Cl5 Cl 1.32794(6) 0.84566(5) 0.36810(5) 0.0228(2) Uani 1 1 d . . . . .
Cl6 Cl 1.17667(6) 0.89023(4) 0.53941(5) 0.0216(2) Uani 1 1 d . . . . .
Cl7 Cl 0.96450(8) 0.85924(5) 0.17765(5) 0.0360(3) Uani 1 1 d . . . . .
Cl8 Cl 0.94882(7) 0.88398(5) 0.42063(5) 0.0266(2) Uani 1 1 d . . . . .
Cl9 Cl 1.03944(6) 0.80906(5) 0.64218(5) 0.0315(3) Uani 1 1 d . . . . .
Cl10 Cl 0.74150(7) 0.89175(5) 0.47653(6) 0.0358(3) Uani 1 1 d . . . . .
Cl11 Cl 0.78283(6) 0.67889(5) 0.39653(5) 0.0225(2) Uani 1 1 d . . . . .
Cl12 Cl 0.92628(7) 0.60800(5) 0.65238(5) 0.0291(3) Uani 1 1 d . . . . .
N1 N 0.97108(18) 0.62681(14) 0.33797(15) 0.0152(7) Uani 1 1 d . . . . .
N2 N 1.09277(18) 0.81407(14) 0.40113(14) 0.0148(7) Uani 1 1 d . . . . .
N3 N 0.92462(18) 0.74916(14) 0.50631(14) 0.0145(7) Uani 1 1 d . . . . .
C1 C 1.0060(2) 0.65606(17) 0.38595(18) 0.0140(8) Uani 1 1 d . . . . .
C2 C 1.0793(2) 0.77012(17) 0.42293(17) 0.0130(8) Uani 1 1 d . . . . .
C3 C 0.9737(2) 0.72916(16) 0.48596(17) 0.0142(8) Uani 1 1 d . . . . .
C4 C 1.1477(2) 0.61444(18) 0.51018(19) 0.0191(9) Uani 1 1 d . . . . .
H4 H 1.1371 0.5787 0.4875 0.023 Uiso 1 1 calc R U . . .
C5 C 1.1087(2) 0.62707(18) 0.55458(18) 0.0176(8) Uani 1 1 d . . . . .
H5 H 1.0754 0.5992 0.5644 0.021 Uiso 1 1 calc R U . . .
C6 C 1.1206(2) 0.68218(18) 0.58398(18) 0.0194(9) Uani 1 1 d . . . . .
H6 H 1.0923 0.6920 0.6121 0.023 Uiso 1 1 calc R U . . .
C7 C 1.1739(2) 0.72325(19) 0.57239(18) 0.0205(9) Uani 1 1 d . . . . .
H7 H 1.1835 0.7595 0.5941 0.025 Uiso 1 1 calc R U . . .
C8 C 1.2123(2) 0.70895(18) 0.52780(19) 0.0197(9) Uani 1 1 d . . . . .
H8 H 1.2453 0.7367 0.5173 0.024 Uiso 1 1 calc R U . . .
C9 C 1.2020(2) 0.65392(18) 0.49904(19) 0.0189(9) Uani 1 1 d . . . . .
H9 H 1.2316 0.6435 0.4722 0.023 Uiso 1 1 calc R U . . .
C10 C 0.9674(2) 0.59931(17) 0.28039(18) 0.0149(8) Uani 1 1 d . . . . .
C11 C 1.0356(2) 0.60109(17) 0.26115(18) 0.0168(8) Uani 1 1 d . . . . .
C12 C 1.0327(2) 0.57032(18) 0.20537(18) 0.0191(9) Uani 1 1 d . . . . .
H12 H 1.0791 0.5720 0.1928 0.023 Uiso 1 1 calc R U . . .
C13 C 0.9644(2) 0.53724(17) 0.16741(18) 0.0175(8) Uani 1 1 d . . . . .
C14 C 0.8970(2) 0.53766(17) 0.18661(18) 0.0168(8) Uani 1 1 d . . . . .
H14 H 0.8486 0.5168 0.1607 0.020 Uiso 1 1 calc R U . . .
C15 C 0.8973(2) 0.56726(17) 0.24209(17) 0.0143(8) Uani 1 1 d . . . . .
C16 C 0.8226(2) 0.55981(17) 0.25838(17) 0.0131(8) Uani 1 1 d . . . . .
C17 C 0.8015(2) 0.50543(18) 0.27500(18) 0.0183(9) Uani 1 1 d . . . . .
C18 C 0.7275(3) 0.4946(2) 0.2822(2) 0.0273(10) Uani 1 1 d . . . . .
H18 H 0.7148 0.4570 0.2925 0.033 Uiso 1 1 calc R U . . .
C19 C 0.6722(3) 0.5395(2) 0.2742(2) 0.0292(11) Uani 1 1 d . . . . .
H19 H 0.6212 0.5326 0.2791 0.035 Uiso 1 1 calc R U . . .
C20 C 0.6909(2) 0.5942(2) 0.25909(18) 0.0222(10) Uani 1 1 d . . . . .
H20 H 0.6531 0.6249 0.2541 0.027 Uiso 1 1 calc R U . . .
C21 C 0.7650(2) 0.60381(18) 0.25127(17) 0.0178(9) Uani 1 1 d . . . . .
C22 C 1.1132(2) 0.63317(18) 0.29903(18) 0.0161(8) Uani 1 1 d . . . . .
C23 C 1.1175(2) 0.69285(18) 0.29953(17) 0.0170(8) Uani 1 1 d . . . . .
C24 C 1.1914(2) 0.72234(19) 0.33052(19) 0.0211(9) Uani 1 1 d . . . . .
H24 H 1.1922 0.7632 0.3308 0.025 Uiso 1 1 calc R U . . .
C25 C 1.2638(2) 0.6916(2) 0.36100(19) 0.0245(10) Uani 1 1 d . . . . .
H25 H 1.3148 0.7115 0.3817 0.029 Uiso 1 1 calc R U . . .
C26 C 1.2630(2) 0.6322(2) 0.36181(19) 0.0229(9) Uani 1 1 d . . . . .
H26 H 1.3131 0.6112 0.3822 0.027 Uiso 1 1 calc R U . . .
C27 C 1.1877(2) 0.60370(19) 0.3322(2) 0.0230(9) Uani 1 1 d . . . . .
C28 C 0.9628(2) 0.49854(18) 0.10976(18) 0.0198(9) Uani 1 1 d . . . . .
C29 C 1.0419(3) 0.5037(2) 0.0963(2) 0.0310(11) Uani 1 1 d . . . . .
H29A H 1.0481 0.5434 0.0839 0.046 Uiso 1 1 calc R U . . .
H29B H 1.0387 0.4778 0.0600 0.046 Uiso 1 1 calc R U . . .
H29C H 1.0897 0.4933 0.1363 0.046 Uiso 1 1 calc R U . . .
C30 C 0.9558(3) 0.43626(19) 0.1296(2) 0.0281(10) Uani 1 1 d . . . . .
H30A H 1.0047 0.4265 0.1691 0.042 Uiso 1 1 calc R U . . .
H30B H 0.9526 0.4105 0.0932 0.042 Uiso 1 1 calc R U . . .
H30C H 0.9057 0.4319 0.1393 0.042 Uiso 1 1 calc R U . . .
C31 C 0.8884(2) 0.51477(19) 0.04656(18) 0.0204(9) Uani 1 1 d . . . . .
H31A H 0.8373 0.5128 0.0552 0.031 Uiso 1 1 calc R U . . .
H31B H 0.8846 0.4880 0.0109 0.031 Uiso 1 1 calc R U . . .
H31C H 0.8957 0.5540 0.0333 0.031 Uiso 1 1 calc R U . . .
C32 C 1.1051(2) 0.86584(16) 0.37653(17) 0.0135(8) Uani 1 1 d . . . . .
C33 C 1.0390(2) 0.89354(17) 0.32515(18) 0.0164(8) Uani 1 1 d . . . . .
C34 C 1.0548(2) 0.94403(17) 0.29882(17) 0.0158(8) Uani 1 1 d . . . . .
H34 H 1.0102 0.9624 0.2645 0.019 Uiso 1 1 calc R U . . .
C35 C 1.1333(2) 0.96929(18) 0.32028(18) 0.0175(8) Uani 1 1 d . . . . .
C36 C 1.1963(2) 0.94232(17) 0.37261(18) 0.0170(8) Uani 1 1 d . . . . .
H36 H 1.2500 0.9592 0.3893 0.020 Uiso 1 1 calc R U . . .
C37 C 1.1838(2) 0.89215(17) 0.40120(17) 0.0143(8) Uani 1 1 d . . . . .
C38 C 1.2546(2) 0.86506(16) 0.45617(18) 0.0148(8) Uani 1 1 d . . . . .
C39 C 1.3243(2) 0.84352(18) 0.44658(18) 0.0187(9) Uani 1 1 d . . . . .
C40 C 1.3925(2) 0.82012(19) 0.4980(2) 0.0227(9) Uani 1 1 d . . . . .
H40 H 1.4381 0.8052 0.4895 0.027 Uiso 1 1 calc R U . . .
C41 C 1.3929(3) 0.81881(19) 0.56151(19) 0.0243(10) Uani 1 1 d . . . . .
H41 H 1.4391 0.8031 0.5968 0.029 Uiso 1 1 calc R U . . .
C42 C 1.3260(2) 0.84044(18) 0.57362(19) 0.0210(9) Uani 1 1 d . . . . .
H42 H 1.3264 0.8400 0.6172 0.025 Uiso 1 1 calc R U . . .
C43 C 1.2586(2) 0.86256(17) 0.52182(18) 0.0175(8) Uani 1 1 d . . . . .
C44 C 0.9536(2) 0.86871(17) 0.29921(19) 0.0190(9) Uani 1 1 d . . . . .
C45 C 0.9070(2) 0.86166(18) 0.3385(2) 0.0226(9) Uani 1 1 d . . . . .
C46 C 0.8276(3) 0.8389(2) 0.3141(2) 0.0313(11) Uani 1 1 d . . . . .
H46 H 0.7982 0.8337 0.3424 0.038 Uiso 1 1 calc R U . . .
C47 C 0.7918(3) 0.8238(2) 0.2481(3) 0.0377(12) Uani 1 1 d . . . . .
H47 H 0.7371 0.8086 0.2309 0.045 Uiso 1 1 calc R U . . .
C48 C 0.8339(3) 0.8303(2) 0.2068(2) 0.0336(11) Uani 1 1 d . . . . .
H48 H 0.8088 0.8198 0.1614 0.040 Uiso 1 1 calc R U . . .
C49 C 0.9135(2) 0.85247(18) 0.23236(19) 0.0232(9) Uani 1 1 d . . . . .
C50 C 1.1471(2) 1.02145(18) 0.2824(2) 0.0213(9) Uani 1 1 d . . . . .
C51 C 1.1351(4) 1.0006(2) 0.2124(2) 0.0524(16) Uani 1 1 d . . . . .
H51A H 1.0787 0.9856 0.1901 0.079 Uiso 1 1 calc R U . . .
H51B H 1.1753 0.9701 0.2157 0.079 Uiso 1 1 calc R U . . .
H51C H 1.1438 1.0327 0.1868 0.079 Uiso 1 1 calc R U . . .
C52 C 1.2345(3) 1.0451(2) 0.3152(3) 0.0412(13) Uani 1 1 d . . . . .
H52A H 1.2424 1.0765 0.2883 0.062 Uiso 1 1 calc R U . . .
H52B H 1.2747 1.0144 0.3190 0.062 Uiso 1 1 calc R U . . .
H52C H 1.2429 1.0595 0.3594 0.062 Uiso 1 1 calc R U . . .
C53 C 1.0858(3) 1.06918(19) 0.2781(2) 0.0280(10) Uani 1 1 d . . . . .
H53A H 1.0292 1.0553 0.2541 0.042 Uiso 1 1 calc R U . . .
H53B H 1.0965 1.1021 0.2546 0.042 Uiso 1 1 calc R U . . .
H53C H 1.0923 1.0809 0.3229 0.042 Uiso 1 1 calc R U . . .
C54 C 0.8698(2) 0.74783(17) 0.53811(17) 0.0136(8) Uani 1 1 d . . . . .
C55 C 0.8512(2) 0.79847(17) 0.56398(17) 0.0156(8) Uani 1 1 d . . . . .
C56 C 0.7937(2) 0.79675(18) 0.59417(17) 0.0183(8) Uani 1 1 d . . . . .
H56 H 0.7810 0.8313 0.6115 0.022 Uiso 1 1 calc R U . . .
C57 C 0.7542(2) 0.74614(18) 0.59965(18) 0.0173(8) Uani 1 1 d . . . . .
C58 C 0.7761(2) 0.69626(18) 0.57526(17) 0.0171(8) Uani 1 1 d . . . . .
H58 H 0.7507 0.6611 0.5791 0.020 Uiso 1 1 calc R U . . .
C59 C 0.8334(2) 0.69562(18) 0.54557(17) 0.0162(8) Uani 1 1 d . . . . .
C60 C 0.8915(2) 0.85402(17) 0.56067(18) 0.0181(9) Uani 1 1 d . . . . .
C61 C 0.9760(3) 0.86421(19) 0.59513(19) 0.0238(9) Uani 1 1 d . . . . .
C62 C 1.0130(3) 0.9173(2) 0.5961(2) 0.0310(11) Uani 1 1 d . . . . .
H62 H 1.0710 0.9223 0.6196 0.037 Uiso 1 1 calc R U . . .
C63 C 0.9638(3) 0.9629(2) 0.5624(2) 0.0340(12) Uani 1 1 d . . . . .
H63 H 0.9879 0.9997 0.5636 0.041 Uiso 1 1 calc R U . . .
C64 C 0.8800(3) 0.9550(2) 0.5270(2) 0.0325(11) Uani 1 1 d . . . . .
H64 H 0.8461 0.9860 0.5035 0.039 Uiso 1 1 calc R U . . .
C65 C 0.8464(3) 0.90132(19) 0.52622(19) 0.0227(9) Uani 1 1 d . . . . .
C66 C 0.8564(2) 0.64037(17) 0.52324(18) 0.0156(8) Uani 1 1 d . . . . .
C67 C 0.8985(2) 0.59702(18) 0.56737(19) 0.0185(9) Uani 1 1 d . . . . .
C68 C 0.9204(2) 0.54512(18) 0.5475(2) 0.0204(9) Uani 1 1 d . . . . .
H68 H 0.9480 0.5164 0.5791 0.024 Uiso 1 1 calc R U . . .
C69 C 0.9013(2) 0.53590(18) 0.4806(2) 0.0219(9) Uani 1 1 d . . . . .
H69 H 0.9167 0.5008 0.4663 0.026 Uiso 1 1 calc R U . . .
C70 C 0.8598(2) 0.57741(18) 0.4342(2) 0.0207(9) Uani 1 1 d . . . . .
H70 H 0.8468 0.5710 0.3884 0.025 Uiso 1 1 calc R U . . .
C71 C 0.8375(2) 0.62864(17) 0.45581(18) 0.0168(8) Uani 1 1 d . . . . .
C72 C 0.6890(2) 0.74378(19) 0.63097(19) 0.0218(9) Uani 1 1 d . . . . .
C73 C 0.6754(3) 0.8026(2) 0.6570(2) 0.0301(10) Uani 1 1 d . . . . .
H73A H 0.7269 0.8151 0.6925 0.045 Uiso 1 1 calc R U . . .
H73B H 0.6313 0.7995 0.6743 0.045 Uiso 1 1 calc R U . . .
H73C H 0.6592 0.8306 0.6208 0.045 Uiso 1 1 calc R U . . .
C74 C 0.7162(3) 0.7009(2) 0.6888(2) 0.0337(11) Uani 1 1 d . . . . .
H74A H 0.7248 0.6630 0.6729 0.051 Uiso 1 1 calc R U . . .
H74B H 0.6731 0.6982 0.7072 0.051 Uiso 1 1 calc R U . . .
H74C H 0.7681 0.7141 0.7234 0.051 Uiso 1 1 calc R U . . .
C75 C 0.6057(3) 0.7239(2) 0.5780(2) 0.0350(12) Uani 1 1 d . . . . .
H75A H 0.5877 0.7514 0.5412 0.052 Uiso 1 1 calc R U . . .
H75B H 0.5638 0.7218 0.5976 0.052 Uiso 1 1 calc R U . . .
H75C H 0.6126 0.6859 0.5615 0.052 Uiso 1 1 calc R U . . .
C1S C 0.6180(9) 0.7871(7) 0.3482(6) 0.034(2) Uani 0.544(6) 1 d . . P A 1
H1SA H 0.6033 0.8280 0.3501 0.041 Uiso 0.544(6) 1 calc R U P A 1
H1SB H 0.6782 0.7852 0.3578 0.041 Uiso 0.544(6) 1 calc R U P A 1
C1SB C 0.6065(12) 0.7765(8) 0.3690(9) 0.034(2) Uani 0.456(6) 1 d . . P A 2
H1SC H 0.6672 0.7774 0.3804 0.041 Uiso 0.456(6) 1 calc R U P A 2
H1SD H 0.5931 0.8072 0.3946 0.041 Uiso 0.456(6) 1 calc R U P A 2
C2S C 0.5733(12) 0.7660(7) 0.2826(9) 0.051(3) Uani 0.544(6) 1 d . . P A 1
H2SA H 0.5952 0.7276 0.2781 0.061 Uiso 0.544(6) 1 calc R U P A 1
H2SB H 0.5831 0.7921 0.2504 0.061 Uiso 0.544(6) 1 calc R U P A 1
C2SB C 0.5601(15) 0.7900(8) 0.2917(11) 0.051(3) Uani 0.456(6) 1 d . . P A 2
H2SC H 0.5724 0.8300 0.2830 0.061 Uiso 0.456(6) 1 calc R U P A 2
H2SD H 0.5815 0.7640 0.2661 0.061 Uiso 0.456(6) 1 calc R U P A 2
C3S C 0.4788(9) 0.7613(5) 0.2652(9) 0.0439(18) Uani 0.544(6) 1 d . . P A 1
H3SA H 0.4550 0.8004 0.2617 0.053 Uiso 0.544(6) 1 calc R U P A 1
H3SB H 0.4523 0.7423 0.2216 0.053 Uiso 0.544(6) 1 calc R U P A 1
C3SB C 0.4731(11) 0.7830(6) 0.2699(12) 0.0439(18) Uani 0.456(6) 1 d . . P A 2
H3SC H 0.4477 0.7879 0.2212 0.053 Uiso 0.456(6) 1 calc R U P A 2
H3SD H 0.4504 0.8131 0.2902 0.053 Uiso 0.456(6) 1 calc R U P A 2
C4S C 0.4594(7) 0.7272(7) 0.3172(6) 0.0439(18) Uani 0.544(6) 1 d . . P A 1
H4SA H 0.4742 0.6863 0.3155 0.053 Uiso 0.544(6) 1 calc R U P A 1
H4SB H 0.3993 0.7294 0.3078 0.053 Uiso 0.544(6) 1 calc R U P A 1
C4SB C 0.4496(9) 0.7234(8) 0.2882(6) 0.0439(18) Uani 0.456(6) 1 d . . P A 2
H4SC H 0.4673 0.6932 0.2645 0.053 Uiso 0.456(6) 1 calc R U P A 2
H4SD H 0.3885 0.7209 0.2742 0.053 Uiso 0.456(6) 1 calc R U P A 2
C5S C 0.5092(7) 0.7518(6) 0.3866(6) 0.040(2) Uani 0.456(6) 1 d . . P A 1
H5SA H 0.4885 0.7908 0.3899 0.048 Uiso 0.456(6) 1 calc R U P A 1
H5SB H 0.5003 0.7273 0.4204 0.048 Uiso 0.456(6) 1 calc R U P A 1
C5SB C 0.4921(6) 0.7131(5) 0.3648(5) 0.040(2) Uani 0.544(6) 1 d . . P A 2
H5SC H 0.4698 0.7409 0.3880 0.048 Uiso 0.544(6) 1 calc R U P A 2
H5SD H 0.4784 0.6739 0.3752 0.048 Uiso 0.544(6) 1 calc R U P A 2
C6S C 0.6011(6) 0.7548(5) 0.4009(5) 0.036(2) Uani 0.544(6) 1 d . . P A 1
H6SA H 0.6301 0.7740 0.4441 0.043 Uiso 0.544(6) 1 calc R U P A 1
H6SB H 0.6235 0.7154 0.4040 0.043 Uiso 0.544(6) 1 calc R U P A 1
C6SB C 0.5838(7) 0.7194(6) 0.3895(6) 0.036(2) Uani 0.456(6) 1 d . . P A 2
H6SC H 0.6074 0.6881 0.3715 0.043 Uiso 0.456(6) 1 calc R U P A 2
H6SD H 0.6077 0.7164 0.4385 0.043 Uiso 0.456(6) 1 calc R U P A 2

loop_
_atom_site_aniso_label
_atom_site_aniso_U_11
_atom_site_aniso_U_22
_atom_site_aniso_U_33
_atom_site_aniso_U_23
_atom_site_aniso_U_13
_atom_site_aniso_U_12
Mo1 0.01077(15) 0.01128(17) 0.01141(15) -0.00090(13) 0.00513(12) -0.00120(13)
Cl1 0.0300(6) 0.0207(6) 0.0208(5) 0.0042(4) 0.0129(4) 0.0058(4)
Cl2 0.0333(6) 0.0177(6) 0.0293(5) 0.0044(4) 0.0101(5) 0.0015(4)
Cl3 0.0207(5) 0.0219(6) 0.0578(8) -0.0076(5) 0.0069(5) 0.0016(4)
Cl4 0.0251(5) 0.0225(6) 0.0203(5) -0.0012(4) 0.0090(4) -0.0013(4)
Cl5 0.0203(5) 0.0300(6) 0.0209(5) -0.0058(4) 0.0109(4) -0.0051(4)
Cl6 0.0265(5) 0.0227(6) 0.0187(5) -0.0002(4) 0.0121(4) 0.0026(4)
Cl7 0.0534(7) 0.0344(7) 0.0158(5) -0.0021(5) 0.0084(5) -0.0074(6)
Cl8 0.0318(6) 0.0251(6) 0.0309(6) -0.0057(5) 0.0209(5) -0.0056(5)
Cl9 0.0199(5) 0.0372(7) 0.0294(6) -0.0099(5) 0.0005(4) 0.0014(5)
Cl10 0.0273(6) 0.0304(7) 0.0434(7) 0.0090(5) 0.0064(5) 0.0113(5)
Cl11 0.0257(5) 0.0230(6) 0.0164(5) -0.0002(4) 0.0053(4) 0.0026(4)
Cl12 0.0374(6) 0.0299(6) 0.0186(5) 0.0051(4) 0.0092(5) 0.0106(5)
N1 0.0115(16) 0.0170(19) 0.0179(17) -0.0029(14) 0.0064(13) -0.0028(13)
N2 0.0160(16) 0.0164(19) 0.0122(15) 0.0003(13) 0.0057(13) -0.0003(13)
N3 0.0143(16) 0.0164(19) 0.0133(15) -0.0034(13) 0.0060(13) -0.0015(13)
C1 0.0100(18) 0.017(2) 0.019(2) 0.0029(17) 0.0104(16) -0.0002(16)
C2 0.0088(18) 0.019(2) 0.0109(17) -0.0049(16) 0.0035(15) -0.0019(15)
C3 0.0169(19) 0.011(2) 0.0123(18) 0.0003(15) 0.0029(16) -0.0024(16)
C4 0.020(2) 0.012(2) 0.023(2) 0.0035(16) 0.0056(17) 0.0050(16)
C5 0.016(2) 0.018(2) 0.019(2) 0.0071(16) 0.0070(16) 0.0031(16)
C6 0.020(2) 0.029(3) 0.0090(18) 0.0072(16) 0.0048(16) 0.0090(17)
C7 0.017(2) 0.021(2) 0.0132(19) -0.0011(17) -0.0055(16) 0.0035(17)
C8 0.0101(19) 0.023(2) 0.021(2) 0.0042(17) -0.0001(16) -0.0016(16)
C9 0.0109(19) 0.024(2) 0.023(2) 0.0057(17) 0.0079(17) 0.0037(16)
C10 0.0136(19) 0.014(2) 0.0174(19) -0.0039(16) 0.0065(16) -0.0004(15)
C11 0.018(2) 0.014(2) 0.021(2) -0.0028(16) 0.0093(17) -0.0025(16)
C12 0.015(2) 0.024(2) 0.020(2) -0.0063(17) 0.0086(17) -0.0021(17)
C13 0.018(2) 0.019(2) 0.0150(19) -0.0035(16) 0.0056(16) 0.0002(17)
C14 0.0150(19) 0.015(2) 0.0171(19) 0.0007(16) 0.0026(16) -0.0012(16)
C15 0.0145(19) 0.012(2) 0.0160(19) 0.0002(15) 0.0057(16) 0.0026(15)
C16 0.0103(18) 0.018(2) 0.0090(17) -0.0041(15) 0.0014(14) -0.0033(15)
C17 0.019(2) 0.021(2) 0.0118(18) -0.0019(16) 0.0021(16) -0.0020(17)
C18 0.028(2) 0.030(3) 0.026(2) -0.0051(19) 0.013(2) -0.013(2)
C19 0.016(2) 0.049(3) 0.024(2) -0.003(2) 0.0085(18) -0.008(2)
C20 0.0091(19) 0.040(3) 0.0157(19) -0.0004(18) 0.0025(16) 0.0061(18)
C21 0.017(2) 0.024(2) 0.0114(18) -0.0001(16) 0.0049(16) 0.0008(17)
C22 0.017(2) 0.020(2) 0.0145(19) -0.0051(16) 0.0098(16) -0.0042(16)
C23 0.0178(19) 0.024(2) 0.0140(18) -0.0047(17) 0.0110(16) -0.0039(17)
C24 0.025(2) 0.021(2) 0.024(2) -0.0057(18) 0.0161(18) -0.0104(18)
C25 0.019(2) 0.035(3) 0.023(2) -0.0114(19) 0.0131(18) -0.0115(19)
C26 0.016(2) 0.032(3) 0.023(2) -0.0057(19) 0.0111(18) -0.0014(18)
C27 0.023(2) 0.022(2) 0.028(2) -0.0055(18) 0.0150(19) -0.0024(18)
C28 0.019(2) 0.023(2) 0.0154(19) -0.0094(17) 0.0036(17) -0.0021(17)
C29 0.020(2) 0.046(3) 0.029(2) -0.020(2) 0.0117(19) -0.001(2)
C30 0.034(3) 0.020(2) 0.025(2) -0.0054(18) 0.005(2) 0.0063(19)
C31 0.020(2) 0.025(2) 0.0161(19) -0.0068(17) 0.0065(17) -0.0036(17)
C32 0.020(2) 0.010(2) 0.0130(18) -0.0020(15) 0.0097(16) -0.0020(16)
C33 0.018(2) 0.017(2) 0.0132(18) -0.0035(16) 0.0044(16) -0.0029(16)
C34 0.021(2) 0.016(2) 0.0103(18) 0.0001(15) 0.0057(16) 0.0002(16)
C35 0.023(2) 0.018(2) 0.0148(19) -0.0016(16) 0.0113(17) 0.0012(17)
C36 0.0147(19) 0.019(2) 0.019(2) -0.0039(16) 0.0087(16) -0.0048(16)
C37 0.0137(19) 0.020(2) 0.0094(17) -0.0003(15) 0.0050(15) 0.0014(16)
C38 0.0151(19) 0.010(2) 0.0165(19) -0.0021(15) 0.0030(16) -0.0026(15)
C39 0.018(2) 0.021(2) 0.017(2) -0.0064(17) 0.0067(17) -0.0045(17)
C40 0.0110(19) 0.025(2) 0.028(2) -0.0059(18) 0.0036(17) -0.0028(17)
C41 0.021(2) 0.026(3) 0.018(2) 0.0002(18) -0.0024(17) -0.0015(18)
C42 0.026(2) 0.018(2) 0.016(2) -0.0016(17) 0.0045(17) -0.0070(18)
C43 0.020(2) 0.014(2) 0.020(2) -0.0022(16) 0.0079(17) -0.0032(16)
C44 0.017(2) 0.012(2) 0.023(2) 0.0006(17) 0.0037(17) -0.0017(16)
C45 0.017(2) 0.018(2) 0.031(2) -0.0021(18) 0.0070(18) -0.0032(17)
C46 0.020(2) 0.023(3) 0.054(3) -0.001(2) 0.018(2) -0.0030(19)
C47 0.017(2) 0.025(3) 0.058(3) -0.008(2) 0.000(2) -0.0037(19)
C48 0.026(2) 0.022(3) 0.036(3) -0.005(2) -0.008(2) -0.0025(19)
C49 0.025(2) 0.015(2) 0.020(2) 0.0008(17) -0.0023(18) 0.0026(17)
C50 0.025(2) 0.017(2) 0.028(2) 0.0015(18) 0.0179(19) -0.0025(17)
C51 0.101(5) 0.037(3) 0.043(3) 0.004(3) 0.053(3) -0.006(3)
C52 0.026(3) 0.028(3) 0.070(4) 0.021(3) 0.019(3) 0.000(2)
C53 0.026(2) 0.024(3) 0.036(2) 0.012(2) 0.014(2) 0.0040(19)
C54 0.0117(18) 0.019(2) 0.0098(17) -0.0017(15) 0.0035(15) 0.0006(16)
C55 0.0140(18) 0.016(2) 0.0155(18) -0.0020(16) 0.0044(15) 0.0008(16)
C56 0.020(2) 0.022(2) 0.0131(18) -0.0031(17) 0.0070(16) 0.0042(17)
C57 0.0152(19) 0.024(2) 0.0137(19) 0.0026(16) 0.0061(16) 0.0039(17)
C58 0.0152(19) 0.021(2) 0.0136(18) -0.0004(17) 0.0045(15) 0.0007(17)
C59 0.0167(19) 0.019(2) 0.0136(18) 0.0031(16) 0.0066(15) 0.0034(17)
C60 0.024(2) 0.018(2) 0.018(2) -0.0053(16) 0.0130(17) -0.0009(17)
C61 0.027(2) 0.027(3) 0.019(2) -0.0073(18) 0.0110(18) 0.0001(19)
C62 0.033(3) 0.039(3) 0.030(2) -0.019(2) 0.022(2) -0.015(2)
C63 0.060(3) 0.024(3) 0.031(2) -0.011(2) 0.032(3) -0.020(2)
C64 0.050(3) 0.020(3) 0.037(3) -0.002(2) 0.027(2) 0.004(2)
C65 0.028(2) 0.023(3) 0.021(2) -0.0041(18) 0.0139(18) 0.0026(19)
C66 0.0126(19) 0.017(2) 0.0184(19) 0.0006(16) 0.0071(16) -0.0016(16)
C67 0.018(2) 0.020(2) 0.022(2) -0.0009(17) 0.0120(17) -0.0047(17)
C68 0.020(2) 0.015(2) 0.028(2) 0.0039(17) 0.0106(18) 0.0016(17)
C69 0.024(2) 0.013(2) 0.035(2) -0.0056(18) 0.0184(19) -0.0031(17)
C70 0.021(2) 0.023(2) 0.022(2) -0.0080(18) 0.0128(18) -0.0071(18)
C71 0.0143(19) 0.019(2) 0.0191(19) 0.0028(16) 0.0086(16) 0.0003(16)
C72 0.021(2) 0.032(3) 0.020(2) -0.0049(18) 0.0166(18) -0.0011(18)
C73 0.037(3) 0.033(3) 0.033(2) -0.002(2) 0.028(2) 0.003(2)
C74 0.044(3) 0.034(3) 0.035(3) -0.001(2) 0.028(2) -0.001(2)
C75 0.018(2) 0.058(4) 0.035(3) -0.016(2) 0.017(2) -0.004(2)
C1S 0.038(5) 0.025(6) 0.039(9) 0.006(5) 0.013(5) -0.001(4)
C1SB 0.038(5) 0.025(6) 0.039(9) 0.006(5) 0.013(5) -0.001(4)
C2S 0.068(7) 0.047(11) 0.055(6) -0.004(7) 0.043(4) -0.017(8)
C2SB 0.068(7) 0.047(11) 0.055(6) -0.004(7) 0.043(4) -0.017(8)
C3S 0.041(3) 0.048(4) 0.040(4) 0.008(6) 0.013(3) 0.001(3)
C3SB 0.041(3) 0.048(4) 0.040(4) 0.008(6) 0.013(3) 0.001(3)
C4S 0.041(3) 0.048(4) 0.040(4) 0.008(6) 0.013(3) 0.001(3)
C4SB 0.041(3) 0.048(4) 0.040(4) 0.008(6) 0.013(3) 0.001(3)
C5S 0.046(4) 0.037(5) 0.049(5) 0.017(4) 0.031(4) 0.015(4)
C5SB 0.046(4) 0.037(5) 0.049(5) 0.017(4) 0.031(4) 0.015(4)
C6S 0.034(4) 0.048(7) 0.024(4) -0.004(5) 0.010(3) 0.005(5)
C6SB 0.034(4) 0.048(7) 0.024(4) -0.004(5) 0.010(3) 0.005(5)

loop_
_atom_type_symbol
_atom_type_description
_atom_type_scat_dispersion_real
_atom_type_scat_dispersion_imag
_atom_type_scat_source
C C 0.0033 0.0016 'International Tables Vol C Tables 4.2.6.8 and 6.1.1.4'
H H 0.0000 0.0000 'International Tables Vol C Tables 4.2.6.8 and 6.1.1.4'
Cl Cl 0.1484 0.1585 'International Tables Vol C Tables 4.2.6.8 and 6.1.1.4'
Mo Mo -1.6832 0.6857 'International Tables Vol C Tables 4.2.6.8 and 6.1.1.4'
N N 0.0061 0.0033 'International Tables Vol C Tables 4.2.6.8 and 6.1.1.4'

loop_
_geom_angle_atom_site_label_1
_geom_angle_atom_site_label_2
_geom_angle_atom_site_label_3
_geom_angle
C1 Mo1 C4 88.79(15)
C1 Mo1 C5 105.46(15)
C1 Mo1 C6 138.93(15)
C1 Mo1 C7 162.91(15)
C1 Mo1 C8 131.38(14)
C1 Mo1 C9 100.41(14)
C2 Mo1 C1 92.83(14)
C2 Mo1 C4 138.33(14)
C2 Mo1 C5 159.01(14)
C2 Mo1 C6 128.17(15)
C2 Mo1 C7 96.02(14)
C2 Mo1 C8 85.27(14)
C2 Mo1 C9 104.35(14)
C3 Mo1 C1 96.17(14)
C3 Mo1 C2 90.75(15)
C3 Mo1 C4 130.48(14)
C3 Mo1 C5 97.28(14)
C3 Mo1 C6 82.67(14)
C3 Mo1 C7 98.28(14)
C3 Mo1 C8 132.38(14)
C3 Mo1 C9 156.86(14)
C4 Mo1 C5 35.12(13)
C4 Mo1 C7 74.89(14)
C4 Mo1 C9 35.00(14)
C6 Mo1 C4 63.20(14)
C6 Mo1 C5 35.23(14)
C6 Mo1 C7 35.72(14)
C6 Mo1 C9 74.23(13)
C7 Mo1 C5 63.70(14)
C7 Mo1 C9 63.24(14)
C8 Mo1 C4 63.48(14)
C8 Mo1 C5 74.98(14)
C8 Mo1 C6 63.92(14)
C8 Mo1 C7 35.68(14)
C8 Mo1 C9 35.18(14)
C9 Mo1 C5 62.81(13)
C1 N1 C10 151.9(3)
C2 N2 C32 177.2(4)
C3 N3 C54 155.2(4)
N1 C1 Mo1 174.0(3)
N2 C2 Mo1 171.8(3)
N3 C3 Mo1 168.4(3)
Mo1 C4 H4 124.8
C5 C4 Mo1 73.8(2)
C5 C4 H4 119.4
C9 C4 Mo1 73.6(2)
C9 C4 H4 119.4
C9 C4 C5 121.1(4)
Mo1 C5 H5 130.0
C4 C5 Mo1 71.1(2)
C4 C5 H5 120.8
C4 C5 C6 118.4(4)
C6 C5 Mo1 70.5(2)
C6 C5 H5 120.8
Mo1 C6 H6 125.5
C5 C6 Mo1 74.2(2)
C5 C6 H6 119.3
C5 C6 C7 121.4(3)
C7 C6 Mo1 72.7(2)
C7 C6 H6 119.3
Mo1 C7 H7 128.7
C6 C7 Mo1 71.6(2)
C6 C7 H7 120.7
C8 C7 Mo1 71.2(2)
C8 C7 C6 118.6(4)
C8 C7 H7 120.7
Mo1 C8 H8 124.4
C7 C8 Mo1 73.1(2)
C7 C8 H8 119.8
C9 C8 Mo1 74.3(2)
C9 C8 C7 120.5(4)
C9 C8 H8 119.8
Mo1 C9 H9 130.6
C4 C9 Mo1 71.4(2)
C4 C9 C8 119.8(4)
C4 C9 H9 120.1
C8 C9 Mo1 70.5(2)
C8 C9 H9 120.1
N1 C10 C11 120.4(3)
N1 C10 C15 120.7(3)
C15 C10 C11 118.8(3)
C10 C11 C22 122.8(3)
C12 C11 C10 119.6(3)
C12 C11 C22 117.5(3)
C11 C12 H12 118.7
C13 C12 C11 122.6(3)
C13 C12 H12 118.7
C12 C13 C28 123.6(3)
C14 C13 C12 116.4(3)
C14 C13 C28 119.9(3)
C13 C14 H14 118.5
C13 C14 C15 123.0(3)
C15 C14 H14 118.5
C10 C15 C16 124.3(3)
C14 C15 C10 119.5(3)
C14 C15 C16 116.1(3)
C17 C16 C15 120.5(3)
C21 C16 C15 123.1(3)
C21 C16 C17 116.0(3)
C16 C17 Cl2 119.4(3)
C18 C17 Cl2 117.7(3)
C18 C17 C16 122.9(4)
C17 C18 H18 120.5
C17 C18 C19 118.9(4)
C19 C18 H18 120.5
C18 C19 H19 119.8
C20 C19 C18 120.4(4)
C20 C19 H19 119.8
C19 C20 H20 120.2
C19 C20 C21 119.6(4)
C21 C20 H20 120.2
C16 C21 Cl1 119.6(3)
C20 C21 Cl1 118.2(3)
C20 C21 C16 122.1(4)
C23 C22 C11 122.7(4)
C23 C22 C27 116.6(4)
C27 C22 C11 120.5(4)
C22 C23 Cl4 118.8(3)
C24 C23 Cl4 118.7(3)
C24 C23 C22 122.4(4)
C23 C24 H24 120.5
C25 C24 C23 119.1(4)
C25 C24 H24 120.5
C24 C25 H25 119.6
C26 C25 C24 120.9(4)
C26 C25 H25 119.6
C25 C26 H26 120.6
C25 C26 C27 118.9(4)
C27 C26 H26 120.6
C22 C27 Cl3 119.2(3)
C26 C27 Cl3 118.7(3)
C26 C27 C22 122.1(4)
C29 C28 C13 112.2(3)
C29 C28 C30 107.8(4)
C29 C28 C31 108.9(3)
C30 C28 C13 107.4(3)
C30 C28 C31 110.9(3)
C31 C28 C13 109.6(3)
C28 C29 H29A 109.5
C28 C29 H29B 109.5
C28 C29 H29C 109.5
H29A C29 H29B 109.5
H29A C29 H29C 109.5
H29B C29 H29C 109.5
C28 C30 H30A 109.5
C28 C30 H30B 109.5
C28 C30 H30C 109.5
H30A C30 H30B 109.5
H30A C30 H30C 109.5
H30B C30 H30C 109.5
C28 C31 H31A 109.5
C28 C31 H31B 109.5
C28 C31 H31C 109.5
H31A C31 H31B 109.5
H31A C31 H31C 109.5
H31B C31 H31C 109.5
N2 C32 C33 120.5(3)
N2 C32 C37 120.6(3)
C37 C32 C33 118.9(3)
C32 C33 C44 121.0(3)
C34 C33 C32 118.9(3)
C34 C33 C44 120.0(3)
C33 C34 H34 118.5
C33 C34 C35 123.0(4)
C35 C34 H34 118.5
C34 C35 C50 119.1(3)
C36 C35 C34 116.7(4)
C36 C35 C50 124.0(3)
C35 C36 H36 118.6
C37 C36 C35 122.7(4)
C37 C36 H36 118.6
C32 C37 C38 120.6(3)
C36 C37 C32 119.6(3)
C36 C37 C38 119.7(3)
C39 C38 C37 121.9(3)
C39 C38 C43 115.4(3)
C43 C38 C37 122.6(3)
C38 C39 Cl5 119.8(3)
C40 C39 Cl5 117.6(3)
C40 C39 C38 122.6(3)
C39 C40 H40 120.3
C41 C40 C39 119.4(4)
C41 C40 H40 120.3
C40 C41 H41 120.0
C40 C41 C42 120.1(4)
C42 C41 H41 120.0
C41 C42 H42 120.2
C43 C42 C41 119.5(4)
C43 C42 H42 120.2
C38 C43 Cl6 119.0(3)
C42 C43 Cl6 118.0(3)
C42 C43 C38 122.9(4)
C45 C44 C33 122.8(3)
C45 C44 C49 115.4(4)
C49 C44 C33 121.7(4)
C44 C45 Cl8 119.0(3)
C46 C45 Cl8 118.3(3)
C46 C45 C44 122.6(4)
C45 C46 H46 120.5
C47 C46 C45 119.0(4)
C47 C46 H46 120.5
C46 C47 H47 119.4
C48 C47 C46 121.1(4)
C48 C47 H47 119.4
C47 C48 H48 120.6
C47 C48 C49 118.9(4)
C49 C48 H48 120.6
C44 C49 Cl7 120.2(3)
C48 C49 Cl7 116.9(3)
C48 C49 C44 122.9(4)
C35 C50 C51 107.2(4)
C52 C50 C35 111.5(3)
C52 C50 C51 108.2(4)
C52 C50 C53 108.7(4)
C53 C50 C35 111.0(3)
C53 C50 C51 110.2(4)
C50 C51 H51A 109.5
C50 C51 H51B 109.5
C50 C51 H51C 109.5
H51A C51 H51B 109.5
H51A C51 H51C 109.5
H51B C51 H51C 109.5
C50 C52 H52A 109.5
C50 C52 H52B 109.5
C50 C52 H52C 109.5
H52A C52 H52B 109.5
H52A C52 H52C 109.5
H52B C52 H52C 109.5
C50 C53 H53A 109.5
C50 C53 H53B 109.5
C50 C53 H53C 109.5
H53A C53 H53B 109.5
H53A C53 H53C 109.5
H53B C53 H53C 109.5
N3 C54 C55 119.8(3)
N3 C54 C59 120.5(3)
C55 C54 C59 119.7(3)
C54 C55 C60 121.7(3)
C56 C55 C54 119.2(4)
C56 C55 C60 119.1(3)
C55 C56 H56 118.9
C57 C56 C55 122.2(4)
C57 C56 H56 118.9
C56 C57 C72 122.9(4)
C58 C57 C56 117.1(3)
C58 C57 C72 120.0(4)
C57 C58 H58 118.6
C59 C58 C57 122.9(4)
C59 C58 H58 118.6
C54 C59 C66 121.2(3)
C58 C59 C54 118.9(4)
C58 C59 C66 119.9(4)
C61 C60 C55 122.9(4)
C61 C60 C65 114.8(4)
C65 C60 C55 122.2(4)
C60 C61 Cl9 119.5(3)
C62 C61 Cl9 117.2(3)
C62 C61 C60 123.2(4)
C61 C62 H62 120.6
C63 C62 C61 118.8(4)
C63 C62 H62 120.6
C62 C63 H63 119.9
C64 C63 C62 120.3(4)
C64 C63 H63 119.9
C63 C64 H64 120.6
C65 C64 C63 118.9(4)
C65 C64 H64 120.6
C60 C65 Cl10 118.4(3)
C64 C65 Cl10 117.6(4)
C64 C65 C60 124.0(4)
C67 C66 C59 122.5(3)
C67 C66 C71 115.7(4)
C71 C66 C59 121.9(3)
C66 C67 Cl12 119.1(3)
C68 C67 Cl12 117.6(3)
C68 C67 C66 123.3(4)
C67 C68 H68 120.6
C67 C68 C69 118.8(4)
C69 C68 H68 120.6
C68 C69 H69 119.7
C70 C69 C68 120.7(4)
C70 C69 H69 119.7
C69 C70 H70 120.5
C69 C70 C71 119.1(4)
C71 C70 H70 120.5
C66 C71 Cl11 119.5(3)
C70 C71 Cl11 118.0(3)
C70 C71 C66 122.5(4)
C57 C72 C75 108.8(3)
C73 C72 C57 112.3(3)
C73 C72 C74 108.5(3)
C73 C72 C75 108.1(4)
C74 C72 C57 110.0(3)
C74 C72 C75 109.2(4)
C72 C73 H73A 109.5
C72 C73 H73B 109.5
C72 C73 H73C 109.5
H73A C73 H73B 109.5
H73A C73 H73C 109.5
H73B C73 H73C 109.5
C72 C74 H74A 109.5
C72 C74 H74B 109.5
C72 C74 H74C 109.5
H74A C74 H74B 109.5
H74A C74 H74C 109.5
H74B C74 H74C 109.5
C72 C75 H75A 109.5
C72 C75 H75B 109.5
C72 C75 H75C 109.5
H75A C75 H75B 109.5
H75A C75 H75C 109.5
H75B C75 H75C 109.5
H1SA C1S H1SB 107.6
C2S C1S H1SA 108.7
C2S C1S H1SB 108.7
C2S C1S C6S 114.0(13)
C6S C1S H1SA 108.7
C6S C1S H1SB 108.7
H1SC C1SB H1SD 107.7
C2SB C1SB H1SC 108.8
C2SB C1SB H1SD 108.8
C6SB C1SB H1SC 108.8
C6SB C1SB H1SD 108.8
C6SB C1SB C2SB 113.8(15)
C1S C2S H2SA 109.0
C1S C2S H2SB 109.0
C1S C2S C3S 112.9(12)
H2SA C2S H2SB 107.8
C3S C2S H2SA 109.0
C3S C2S H2SB 109.0
C1SB C2SB H2SC 109.2
C1SB C2SB H2SD 109.2
H2SC C2SB H2SD 107.9
C3SB C2SB C1SB 112.1(17)
C3SB C2SB H2SC 109.2
C3SB C2SB H2SD 109.2
C2S C3S H3SA 109.2
C2S C3S H3SB 109.2
H3SA C3S H3SB 107.9
C4S C3S C2S 111.9(12)
C4S C3S H3SA 109.2
C4S C3S H3SB 109.2
C2SB C3SB H3SC 109.2
C2SB C3SB H3SD 109.2
C2SB C3SB C4SB 112.0(14)
H3SC C3SB H3SD 107.9
C4SB C3SB H3SC 109.2
C4SB C3SB H3SD 109.2
C3S C4S H4SA 109.7
C3S C4S H4SB 109.7
C3S C4S C5S 109.7(13)
H4SA C4S H4SB 108.2
C5S C4S H4SA 109.7
C5S C4S H4SB 109.7
C3SB C4SB H4SC 109.6
C3SB C4SB H4SD 109.6
C3SB C4SB C5SB 110.5(16)
H4SC C4SB H4SD 108.1
C5SB C4SB H4SC 109.6
C5SB C4SB H4SD 109.6
C4S C5S H5SA 109.2
C4S C5S H5SB 109.2
H5SA C5S H5SB 107.9
C6S C5S C4S 111.9(9)
C6S C5S H5SA 109.2
C6S C5S H5SB 109.2
C4SB C5SB H5SC 109.2
C4SB C5SB H5SD 109.2
H5SC C5SB H5SD 107.9
C6SB C5SB C4SB 112.1(9)
C6SB C5SB H5SC 109.2
C6SB C5SB H5SD 109.2
C1S C6S C5S 111.7(10)
C1S C6S H6SA 109.3
C1S C6S H6SB 109.3
C5S C6S H6SA 109.3
C5S C6S H6SB 109.3
H6SA C6S H6SB 107.9
C1SB C6SB H6SC 109.6
C1SB C6SB H6SD 109.6
C5SB C6SB C1SB 110.5(12)
C5SB C6SB H6SC 109.6
C5SB C6SB H6SD 109.6
H6SC C6SB H6SD 108.1

loop_
_geom_bond_atom_site_label_1
_geom_bond_atom_site_label_2
_geom_bond_distance
Mo1 C1 2.020(4)
Mo1 C2 2.013(4)
Mo1 C3 1.995(4)
Mo1 C4 2.322(4)
Mo1 C5 2.358(4)
Mo1 C6 2.310(4)
Mo1 C7 2.326(4)
Mo1 C8 2.302(4)
Mo1 C9 2.352(4)
Cl1 C21 1.733(4)
Cl2 C17 1.744(4)
Cl3 C27 1.741(4)
Cl4 C23 1.737(4)
Cl5 C39 1.740(4)
Cl6 C43 1.740(4)
Cl7 C49 1.750(4)
Cl8 C45 1.737(4)
Cl9 C61 1.748(5)
Cl10 C65 1.747(4)
Cl11 C71 1.734(4)
Cl12 C67 1.749(4)
N1 C1 1.202(5)
N1 C10 1.391(5)
N2 C2 1.189(5)
N2 C32 1.369(5)
N3 C3 1.200(5)
N3 C54 1.380(4)
C4 H4 0.9500
C4 C5 1.412(5)
C4 C9 1.406(5)
C5 H5 0.9500
C5 C6 1.413(6)
C6 H6 0.9500
C6 C7 1.422(6)
C7 H7 0.9500
C7 C8 1.418(5)
C8 H8 0.9500
C8 C9 1.407(6)
C9 H9 0.9500
C10 C11 1.405(5)
C10 C15 1.404(5)
C11 C12 1.398(5)
C11 C22 1.489(5)
C12 H12 0.9500
C12 C13 1.394(5)
C13 C14 1.391(5)
C13 C28 1.540(5)
C14 H14 0.9500
C14 C15 1.392(5)
C15 C16 1.486(5)
C16 C17 1.404(5)
C16 C21 1.401(5)
C17 C18 1.381(5)
C18 H18 0.9500
C18 C19 1.386(6)
C19 H19 0.9500
C19 C20 1.385(6)
C20 H20 0.9500
C20 C21 1.385(5)
C22 C23 1.390(6)
C22 C27 1.400(6)
C23 C24 1.385(5)
C24 H24 0.9500
C24 C25 1.381(6)
C25 H25 0.9500
C25 C26 1.380(6)
C26 H26 0.9500
C26 C27 1.391(6)
C28 C29 1.522(5)
C28 C30 1.531(6)
C28 C31 1.536(5)
C29 H29A 0.9800
C29 H29B 0.9800
C29 H29C 0.9800
C30 H30A 0.9800
C30 H30B 0.9800
C30 H30C 0.9800
C31 H31A 0.9800
C31 H31B 0.9800
C31 H31C 0.9800
C32 C33 1.419(5)
C32 C37 1.408(5)
C33 C34 1.381(5)
C33 C44 1.491(5)
C34 H34 0.9500
C34 C35 1.396(5)
C35 C36 1.395(5)
C35 C50 1.539(5)
C36 H36 0.9500
C36 C37 1.380(5)
C37 C38 1.493(5)
C38 C39 1.403(5)
C38 C43 1.410(5)
C39 C40 1.395(6)
C40 H40 0.9500
C40 C41 1.385(6)
C41 H41 0.9500
C41 C42 1.387(6)
C42 H42 0.9500
C42 C43 1.381(5)
C44 C45 1.401(6)
C44 C49 1.408(5)
C45 C46 1.385(6)
C46 H46 0.9500
C46 C47 1.380(7)
C47 H47 0.9500
C47 C48 1.374(7)
C48 H48 0.9500
C48 C49 1.382(6)
C50 C51 1.541(6)
C50 C52 1.518(6)
C50 C53 1.519(6)
C51 H51A 0.9800
C51 H51B 0.9800
C51 H51C 0.9800
C52 H52A 0.9800
C52 H52B 0.9800
C52 H52C 0.9800
C53 H53A 0.9800
C53 H53B 0.9800
C53 H53C 0.9800
C54 C55 1.398(5)
C54 C59 1.409(5)
C55 C56 1.397(5)
C55 C60 1.486(5)
C56 H56 0.9500
C56 C57 1.392(6)
C57 C58 1.390(5)
C57 C72 1.537(5)
C58 H58 0.9500
C58 C59 1.384(5)
C59 C66 1.483(5)
C60 C61 1.394(6)
C60 C65 1.394(6)
C61 C62 1.391(6)
C62 H62 0.9500
C62 C63 1.385(7)
C63 H63 0.9500
C63 C64 1.379(7)
C64 H64 0.9500
C64 C65 1.377(6)
C66 C67 1.394(5)
C66 C71 1.408(5)
C67 C68 1.386(6)
C68 H68 0.9500
C68 C69 1.386(6)
C69 H69 0.9500
C69 C70 1.385(6)
C70 H70 0.9500
C70 C71 1.391(6)
C72 C73 1.534(6)
C72 C74 1.536(6)
C72 C75 1.541(6)
C73 H73A 0.9800
C73 H73B 0.9800
C73 H73C 0.9800
C74 H74A 0.9800
C74 H74B 0.9800
C74 H74C 0.9800
C75 H75A 0.9800
C75 H75B 0.9800
C75 H75C 0.9800
C1S H1SA 0.9900
C1S H1SB 0.9900
C1S C2S 1.43(2)
C1S C6S 1.493(13)
C1SB H1SC 0.9900
C1SB H1SD 0.9900
C1SB C2SB 1.60(3)
C1SB C6SB 1.502(18)
C2S H2SA 0.9900
C2S H2SB 0.9900
C2S C3S 1.55(2)
C2SB H2SC 0.9900
C2SB H2SD 0.9900
C2SB C3SB 1.41(3)
C3S H3SA 0.9900
C3S H3SB 0.9900
C3S C4S 1.525(19)
C3SB H3SC 0.9900
C3SB H3SD 0.9900
C3SB C4SB 1.54(2)
C4S H4SA 0.9900
C4S H4SB 0.9900
C4S C5S 1.540(18)
C4SB H4SC 0.9900
C4SB H4SD 0.9900
C4SB C5SB 1.567(15)
C5S H5SA 0.9900
C5S H5SB 0.9900
C5S C6S 1.514(15)
C5SB H5SC 0.9900
C5SB H5SD 0.9900
C5SB C6SB 1.487(15)
C6S H6SA 0.9900
C6S H6SB 0.9900
C6SB H6SC 0.9900
C6SB H6SD 0.9900

loop_
_platon_squeeze_void_nr
_platon_squeeze_void_average_x
_platon_squeeze_void_average_y
_platon_squeeze_void_average_z
_platon_squeeze_void_volume
_platon_squeeze_void_count_electrons
_platon_squeeze_void_content
1 0.000 0.000 0.000 403 71 '2 Molecules of Cyclohexane'
2 0.067 0.633 0.015 10 1 ' '
3 0.170 0.420 0.248 16 1 ' '
4 0.196 0.024 0.631 22 2 ' '
5 0.500 0.500 0.500 403 71 '2 Molecules of Cyclohexane'
6 0.304 0.524 0.869 22 2 ' '
7 0.330 0.920 0.252 16 1 ' '
8 0.433 0.133 0.485 10 1 ' '
9 0.567 0.867 0.515 10 1 ' '
10 0.696 0.476 0.131 22 2 ' '
11 0.670 0.080 0.748 16 1 ' '
12 0.804 0.976 0.369 22 2 ' '
13 0.830 0.580 0.752 16 1 ' '
14 0.933 0.367 0.985 10 1 ' '
